data_1571737
loop_
_publ_author_name
'Giri, Indrajit'
'Chhetri, Shant'
'John P, Jesslyn'
'Mondal, Madalasa'
'Dey, Arka Bikash'
'Vijayaraghavan, Ratheesh K.'

_publ_section_title
;
 Engineered solid-state aggregates in brickwork stacks of n-type organic
 semiconductors: a way to achieve high electron mobility.
;
_journal_issue 25
_journal_name_full 'Chemical science'
_journal_page_first 9630
_journal_page_last 9640
_journal_paper_doi 10.1039/d4sc02339k
_journal_volume 15
_journal_year 2024
_chemical_formula_moiety 'C30 H34 Br4 N2 O4'
_chemical_formula_sum 'C30 H34 Br4 N2 O4'
_chemical_formula_weight 806.23
_space_group_crystal_system triclinic
_space_group_IT_number 2
_space_group_name_Hall '-P 1'
_space_group_name_H-M_alt 'P -1'
_atom_sites_solution_hydrogens geom
_atom_sites_solution_primary dual
_audit_creation_date 2023-11-27
_audit_creation_method
;
Olex2 1.5
(compiled 2023.08.24 svn.re1ec1418 for OlexSys, GUI svn.r6817)
;
_audit_update_record
;
2024-01-08 deposited with the CCDC.	2024-05-20 downloaded from the CCDC.
;
_cell_angle_alpha 92.556(3)
_cell_angle_beta 99.112(4)
_cell_angle_gamma 90.114(4)
_cell_formula_units_Z 1
_cell_length_a 5.2191(3)
_cell_length_b 9.7042(4)
_cell_length_c 14.6193(6)
_cell_measurement_reflns_used 5763
_cell_measurement_temperature 99.97(15)
_cell_measurement_theta_max 67.8750
_cell_measurement_theta_min 3.0300
_cell_volume 730.32(6)
_computing_cell_refinement 'CrysAlisPro 1.171.41.93a (Rigaku OD, 2020)'
_computing_data_collection 'CrysAlisPro 1.171.41.93a (Rigaku OD, 2020)'
_computing_data_reduction 'CrysAlisPro 1.171.41.93a (Rigaku OD, 2020)'
_computing_molecular_graphics 'Olex2 1.5 (Dolomanov et al., 2009)'
_computing_publication_material 'Olex2 1.5 (Dolomanov et al., 2009)'
_computing_structure_refinement 'SHELXL 2018/3 (Sheldrick, 2015)'
_computing_structure_solution 'SHELXT 2018/2 (Sheldrick, 2018)'
_diffrn_ambient_environment N~2~
_diffrn_ambient_temperature 99.97(15)
_diffrn_detector 'Hybrid Pixel Array Detector'
_diffrn_detector_area_resol_mean 10.0000
_diffrn_detector_type HyPix3000
_diffrn_measured_fraction_theta_full 0.985
_diffrn_measured_fraction_theta_max 0.981
_diffrn_measurement_details
;
List of Runs (angles in degrees, time in seconds):

  # Type    Start    End  Width  t~exp~   \w     \q     \k     \f   Frames
#--------------------------------------------------------------------------
  1  \w    -79.00   1.00   0.50    1.57    --  -40.27 108.00 169.00  160
  2  \w     21.00  79.00   0.50    1.57    --   40.27-108.00  73.00  116
  3  \w   -150.00 -82.00   0.50    6.27    --  -82.50-108.00  73.00  136
  4  \w    -83.00 -15.00   0.50    6.27    --  -82.50 108.00 169.00  136
  5  \w     29.00 108.00   0.50    6.27    --   96.35-108.00  73.00  158
  6  \w    103.00 164.00   0.50    6.27    --   96.35 108.00 169.00  122
  7  \w    -24.00  35.00   0.50    1.57    --  -40.27  12.00  30.00  118
  8  \w    -24.00  35.00   0.50    1.57    --  -40.27  12.00 -30.00  118
  9  \w   -110.00 -26.00   0.50    1.57    --  -40.27 -25.00-150.00  168
 10  \w    -31.00  30.00   0.50    1.57    --  -40.27  25.00 150.00  122
 11  \w    -28.00  67.00   0.50    1.57    --   40.27 -77.00-180.00  190
 12  \w    -35.00  24.00   0.50    1.57    --   40.27 -12.00 -60.00  118
 13  \w     25.00 107.00   0.50    1.57    --   40.27  38.00 -30.00  164
 14  \w   -150.00 -58.00   0.50    6.27    --  -82.50 -68.00 -90.00  184
 15  \w    -84.00 -18.00   0.50    6.27    --  -82.50 117.00  60.00  132
 16  \w   -156.00 -83.00   0.50    6.27    --  -82.50 -96.00-180.00  146
 17  \w    -47.00 -15.00   0.50    6.27    --  -82.50  42.00-150.00   64
 18  \w   -153.00 -68.00   0.50    6.27    --  -82.50 -25.00-150.00  170
 19  \w    -47.00 -15.00   0.50    6.27    --  -82.50  42.00  60.00   64
 20  \w     23.00 106.00   0.50    6.27    --   96.35 -96.00 -60.00  166
 21  \w     30.00  57.00   0.50    6.27    --   96.35 -50.00 -30.00   54
 22  \w     30.00  57.00   0.50    6.27    --   96.35 -50.00 120.00   54
 23  \w     80.00 164.00   0.50    6.27    --   96.35  42.00 150.00  168
 24  \w     28.00 105.00   0.50    6.27    --   96.35 -77.00 -60.00  154
 25  \w     33.00 110.00   0.50    6.27    --   96.35-117.00-150.00  154
 26  \w     99.00 160.00   0.50    6.27    --   96.35 117.00  30.00  122
 27  \w     28.00  68.00   0.50    6.27    --   96.35 -59.00  60.00   80
 28  \w     33.00 110.00   0.50    6.27    --   96.35-117.00-180.00  154
 29  \w     30.00  57.00   0.50    6.27    --   96.35 -50.00 150.00   54
 30  \w     23.00 106.00   0.50    6.27    --   96.35 -96.00-120.00  166
 31  \w     28.00  68.00   0.50    6.27    --   96.35 -59.00 -60.00   80
 32  \w     29.00  83.00   0.50    6.27    --   96.35 -68.00  90.00  108
 33  \w     83.00 164.00   0.50    6.27    --   96.35  33.00-120.00  162
 34  \w     83.00 164.00   0.50    6.27    --   96.35  33.00   0.00  162
 35  \w     28.00 105.00   0.50    6.27    --   96.35 -77.00 150.00  154
 36  \w     30.00  57.00   0.50    6.27    --   96.35 -50.00  30.00   54
 37  \w     99.00 160.00   0.50    6.27    --   96.35 117.00 -90.00  122
 38  \w     30.00  57.00   0.50    6.27    --   96.35 -50.00-150.00   54
 39  \w     75.00 165.00   0.50    6.27    --   96.35  59.00  90.00  180
 40  \w   -109.00 -13.00   0.50    1.57    --  -40.27 -77.00-120.00  192
 41  \w    -31.00  30.00   0.50    1.57    --  -40.27  25.00 -60.00  122
 42  \w   -109.00 -13.00   0.50    1.57    --  -40.27 -77.00 150.00  192
 43  \w   -107.00 -21.00   0.50    1.57    --  -40.27 -50.00 150.00  172
 44  \w   -109.00 -13.00   0.50    1.57    --  -40.27 -77.00   0.00  192
 45  \w   -109.00 -13.00   0.50    1.57    --  -40.27 -77.00  90.00  192
 46  \w   -107.00 -21.00   0.50    1.57    --  -40.27 -50.00  30.00  172
 47  \w   -109.00 -13.00   0.50    1.57    --  -40.27 -77.00  30.00  192
 48  \w     13.00 109.00   0.50    1.57    --   40.27  77.00 -30.00  192
 49  \w     13.00 109.00   0.50    1.57    --   40.27  77.00-120.00  192
 50  \w   -151.00 -92.00   0.50    6.27    --  -82.50 -77.00-180.00  118
 51  \w   -151.00 -55.00   0.50    6.27    --  -82.50 -77.00 -30.00  192
 52  \w   -151.00 -55.00   0.50    6.27    --  -82.50 -77.00  30.00  192
 53  \w   -151.00 -55.00   0.50    6.27    --  -82.50 -77.00-150.00  192
 54  \w   -151.00 -55.00   0.50    6.27    --  -82.50 -77.00 120.00  192
 55  \w     72.00 164.00   0.50    6.27    --   96.35  68.00  60.00  184
 56  \w     72.00 164.00   0.50    6.27    --   96.35  68.00-180.00  184
 57  \w     75.00 165.00   0.50    6.27    --   96.35  59.00 -60.00  180
 58  \w     75.00 165.00   0.50    6.27    --   96.35  59.00  30.00  180
 59  \w     72.00 164.00   0.50    6.27    --   96.35  68.00 -90.00  184
 60  \w     70.00 165.00   0.50    6.27    --   96.35  77.00 150.00  190
 61  \w     70.00 165.00   0.50    6.27    --   96.35  77.00-120.00  190
;
_diffrn_measurement_device 'four-circle diffractometer'
_diffrn_measurement_device_type 'XtaLAB Synergy, Dualflex, HyPix3000'
_diffrn_measurement_method '\w scans'
_diffrn_orient_matrix_type 'CrysAlisPro convention (1999,Acta A55,543-557)'
_diffrn_orient_matrix_UB_11 0.0125055000
_diffrn_orient_matrix_UB_12 -0.1468909000
_diffrn_orient_matrix_UB_13 -0.0435050000
_diffrn_orient_matrix_UB_21 -0.0071570000
_diffrn_orient_matrix_UB_22 -0.0603312000
_diffrn_orient_matrix_UB_23 0.0952747000
_diffrn_orient_matrix_UB_31 -0.2986173000
_diffrn_orient_matrix_UB_32 -0.0061649000
_diffrn_orient_matrix_UB_33 -0.0210709000
_diffrn_radiation_monochromator mirror
_diffrn_radiation_probe x-ray
_diffrn_radiation_type 'Cu K\a'
_diffrn_radiation_wavelength 1.54184
_diffrn_reflns_av_R_equivalents 0.0318
_diffrn_reflns_av_unetI/netI 0.0206
_diffrn_reflns_Laue_measured_fraction_full 0.985
_diffrn_reflns_Laue_measured_fraction_max 0.981
_diffrn_reflns_limit_h_max 5
_diffrn_reflns_limit_h_min -6
_diffrn_reflns_limit_k_max 11
_diffrn_reflns_limit_k_min -11
_diffrn_reflns_limit_l_max 17
_diffrn_reflns_limit_l_min -17
_diffrn_reflns_number 11478
_diffrn_reflns_point_group_measured_fraction_full 0.985
_diffrn_reflns_point_group_measured_fraction_max 0.981
_diffrn_reflns_theta_full 67.684
_diffrn_reflns_theta_max 67.966
_diffrn_reflns_theta_min 3.065
_diffrn_source 'micro-focus sealed X-ray tube'
_diffrn_source_type 'PhotonJet (Cu) X-ray Source'
_exptl_absorpt_coefficient_mu 7.049
_exptl_absorpt_correction_T_max 1.00000
_exptl_absorpt_correction_T_min 0.65729
_exptl_absorpt_correction_type multi-scan
_exptl_absorpt_process_details
;
CrysAlisPro 1.171.41.93a (Rigaku Oxford Diffraction, 2020)
Empirical absorption correction using spherical harmonics,
implemented in SCALE3 ABSPACK scaling algorithm.
;
_exptl_crystal_colour 'clear light red'
_exptl_crystal_colour_lustre clear
_exptl_crystal_colour_modifier light
_exptl_crystal_colour_primary red
_exptl_crystal_density_diffrn 1.833
_exptl_crystal_description plate
_exptl_crystal_F_000 400
_exptl_crystal_size_max 0.2
_exptl_crystal_size_mid 0.2
_exptl_crystal_size_min 0.1
_refine_diff_density_max 1.713
_refine_diff_density_min -1.490
_refine_diff_density_rms 0.222
_refine_ls_extinction_method none
_refine_ls_goodness_of_fit_ref 1.454
_refine_ls_hydrogen_treatment constr
_refine_ls_matrix_type full
_refine_ls_number_parameters 193
_refine_ls_number_reflns 2618
_refine_ls_number_restraints 1
_refine_ls_restrained_S_all 1.457
_refine_ls_R_factor_all 0.1043
_refine_ls_R_factor_gt 0.0953
_refine_ls_shift/su_max 0.000
_refine_ls_shift/su_mean 0.000
_refine_ls_structure_factor_coef Fsqd
_refine_ls_weighting_details 'w=1/[\s^2^(Fo^2^)+(0.2000P)^2^] where P=(Fo^2^+2Fc^2^)/3'
_refine_ls_weighting_scheme calc
_refine_ls_wR_factor_gt 0.2924
_refine_ls_wR_factor_ref 0.3137
_reflns_Friedel_coverage 0.000
_reflns_number_gt 2216
_reflns_number_total 2618
_reflns_threshold_expression 'I > 2\s(I)'
_cod_data_source_file d4sc02339k2.cif
_cod_data_source_block test3
_cod_depositor_comments 'Adding full bibliography for 1571735--1571737.cif.'
_cod_database_code 1571737
_shelx_shelxl_version_number 2018/3
_chemical_oxdiff_formula 'C30 H34 N4 O2 Br4'
_chemical_oxdiff_usercomment 100K
_shelx_space_group_comment
;
The symmetry employed for this shelxl refinement is uniquely defined
by the following loop, which should always be used as a source of
symmetry information in preference to the above space-group names.
They are only intended as comments.
;
_shelx_estimated_absorpt_t_max 0.539
_shelx_estimated_absorpt_t_min 0.333
_olex2_refinement_description
;
1. Rigid bond restraints
 C00A, Br02
 with sigma for 1-2 distances of 0.01 and sigma for 1-3 distances of 0.01
2. Others
 Sof(H00K)=Sof(H00L)=Sof(H00M)=Sof(C0)=1-FVAR(1)
 Sof(H00H)=Sof(H00I)=Sof(H00J)=Sof(C1)=FVAR(1)
3.a Ternary CH refined with riding coordinates:
 C00G(H00G)
3.b Secondary CH2 refined with riding coordinates:
 C00D(H00A,H00B), C00E(H00C,H00D), C00F(H00E,H00F), C00I(H00N,H00O), C0(H0A,H0B)
3.c Idealised Me refined as rotating group:
 C00H(H00K,H00L,H00M), C00H(H00H,H00I,H00J), C00J(H00P,H00Q,H00R)
;
_olex2_submission_special_instructions 'No special instructions were received'
_oxdiff_exptl_absorpt_empirical_details
;
Empirical correction (ABSPACK) includes:
- Absorption correction using spherical harmonics
- Frame scaling
;
_oxdiff_exptl_absorpt_empirical_full_max 1.429
_oxdiff_exptl_absorpt_empirical_full_min 0.730

loop_
_space_group_symop_operation_xyz
'x, y, z'
'-x, -y, -z'

loop_
_atom_site_label
_atom_site_type_symbol
_atom_site_fract_x
_atom_site_fract_y
_atom_site_fract_z
_atom_site_U_iso_or_equiv
_atom_site_adp_type
_atom_site_occupancy
_atom_site_site_symmetry_order
_atom_site_calc_flag
_atom_site_refinement_flags_posn
_atom_site_refinement_flags_adp
_atom_site_refinement_flags_occupancy
_atom_site_disorder_assembly
_atom_site_disorder_group
Br01 Br 0.00535(17) -0.33202(9) 0.56841(5) 0.0649(5) Uani 1 1 d . . . . .
Br02 Br -0.0238(2) -0.07413(14) 0.69890(8) 0.0871(5) Uani 1 1 d . U . . .
N003 N 0.4449(13) 0.2947(6) 0.6461(4) 0.0539(15) Uani 1 1 d . . . . .
O004 O 0.1167(14) 0.1940(9) 0.7031(6) 0.094(3) Uani 1 1 d . . . . .
C005 C 0.5121(13) -0.0599(7) 0.4729(4) 0.0419(13) Uani 1 1 d . . . . .
O006 O 0.747(2) 0.4047(8) 0.5848(6) 0.116(3) Uani 1 1 d . . . . .
C007 C 0.3160(12) 0.0594(7) 0.5959(4) 0.0437(14) Uani 1 1 d . . . . .
C008 C 0.2049(13) -0.1790(6) 0.5492(4) 0.0458(14) Uani 1 1 d . . . . .
C009 C 0.3628(13) -0.1803(6) 0.4813(4) 0.0437(14) Uani 1 1 d . . . . .
C00A C 0.1851(13) -0.0605(7) 0.6060(4) 0.0461(14) Uani 1 1 d . U . . .
C00B C 0.6199(17) 0.3009(8) 0.5826(5) 0.0583(18) Uani 1 1 d . . . . .
C00C C 0.2885(15) 0.1865(8) 0.6510(5) 0.0567(18) Uani 1 1 d . . . . .
C00D C 0.4232(16) 0.4226(8) 0.7055(6) 0.0613(19) Uani 1 1 d . . . . .
H00A H 0.245433 0.427723 0.720992 0.074 Uiso 1 1 calc R U . . .
H00B H 0.450819 0.504196 0.669825 0.074 Uiso 1 1 calc R U . . .
C00E C 0.594(2) 0.6887(10) 0.8271(7) 0.078(3) Uani 1 1 d . . . . .
H00C H 0.497143 0.698589 0.763818 0.094 Uiso 1 1 calc R U . . .
H00D H 0.781063 0.701187 0.824482 0.094 Uiso 1 1 calc R U . . .
C00F C 0.506(2) 0.8028(11) 0.8940(7) 0.083(3) Uani 1 1 d . . . . .
H00E H 0.313920 0.804111 0.886061 0.100 Uiso 1 1 calc R U . . .
H00F H 0.572036 0.781258 0.958994 0.100 Uiso 1 1 calc R U . . .
C00G C 0.615(3) 0.4272(11) 0.7938(7) 0.102(4) Uani 1 1 d . . . . .
H00G H 0.785923 0.451327 0.775343 0.122 Uiso 1 1 calc R U . A 2
C00H C 0.8958(19) 0.3089(13) 0.9227(6) 0.081(3) Uani 1 1 d . . . . .
H00K H 1.052940 0.323941 0.895449 0.121 Uiso 0.69(3) 1 calc R U P B 2
H00L H 0.913074 0.223816 0.956716 0.121 Uiso 0.69(3) 1 calc R U P B 2
H00M H 0.871818 0.386974 0.965246 0.121 Uiso 0.69(3) 1 calc R U P B 2
H00H H 1.083241 0.294774 0.927546 0.121 Uiso 0.31(3) 1 calc R U P B 1
H00I H 0.808575 0.219882 0.924998 0.121 Uiso 0.31(3) 1 calc R U P B 1
H00J H 0.860658 0.370111 0.974283 0.121 Uiso 0.31(3) 1 calc R U P B 1
C00I C 0.550(3) 0.5510(11) 0.8572(7) 0.096(4) Uani 1 1 d . . . . .
H00N H 0.364600 0.543013 0.864004 0.115 Uiso 1 1 calc R U . . .
H00O H 0.653268 0.541980 0.919529 0.115 Uiso 1 1 calc R U . . .
C00J C 0.608(3) 0.9461(13) 0.8740(10) 0.108(4) Uani 1 1 d . . . . .
H00P H 0.557691 0.963330 0.808034 0.161 Uiso 1 1 calc R U . . .
H00Q H 0.798043 0.948541 0.889696 0.161 Uiso 1 1 calc R U . . .
H00R H 0.534504 1.017300 0.911423 0.161 Uiso 1 1 calc R U . . .
C0 C 0.662(2) 0.2964(13) 0.8460(8) 0.059(4) Uani 0.69(3) 1 d . . P B 2
H0A H 0.690198 0.219412 0.801978 0.071 Uiso 1 1 calc R U . B 2
H0B H 0.506253 0.274174 0.873322 0.071 Uiso 1 1 calc R U . B 2
C1 C 0.782(7) 0.382(3) 0.8197(17) 0.063(10) Uani 0.31(3) 1 d . . P B 1

loop_
_atom_site_aniso_label
_atom_site_aniso_U_11
_atom_site_aniso_U_22
_atom_site_aniso_U_33
_atom_site_aniso_U_23
_atom_site_aniso_U_13
_atom_site_aniso_U_12
Br01 0.0775(7) 0.0575(6) 0.0584(6) -0.0003(4) 0.0071(4) -0.0065(4)
Br02 0.0856(9) 0.1023(10) 0.0725(8) 0.0002(6) 0.0105(6) 0.0003(6)
N003 0.061(3) 0.050(3) 0.047(3) -0.020(2) 0.002(3) 0.008(3)
O004 0.072(4) 0.104(5) 0.106(5) -0.067(4) 0.034(4) -0.022(4)
C005 0.047(3) 0.039(3) 0.036(3) -0.010(2) -0.001(2) 0.003(2)
O006 0.198(9) 0.057(4) 0.109(5) -0.042(4) 0.088(6) -0.053(5)
C007 0.045(3) 0.047(3) 0.036(3) -0.011(2) 0.000(2) 0.000(3)
C008 0.052(4) 0.037(3) 0.044(3) -0.001(2) -0.006(3) -0.008(3)
C009 0.052(3) 0.037(3) 0.039(3) -0.008(2) 0.001(3) -0.002(3)
C00A 0.044(3) 0.051(3) 0.041(3) -0.001(3) 0.003(2) 0.000(3)
C00B 0.076(5) 0.042(4) 0.056(4) -0.015(3) 0.011(4) -0.006(3)
C00C 0.055(4) 0.055(4) 0.055(4) -0.022(3) 0.000(3) -0.004(3)
C00D 0.067(4) 0.050(4) 0.062(4) -0.032(3) 0.004(3) 0.000(3)
C00E 0.081(6) 0.063(5) 0.085(6) -0.032(5) 0.002(5) 0.004(4)
C00F 0.108(8) 0.068(6) 0.067(5) -0.024(4) 0.003(5) 0.015(5)
C00G 0.168(12) 0.059(5) 0.064(5) -0.037(4) -0.018(7) 0.036(7)
C00H 0.063(5) 0.118(8) 0.057(4) -0.008(5) -0.003(4) 0.002(5)
C00I 0.159(11) 0.062(5) 0.058(5) -0.030(4) 0.002(6) 0.014(6)
C00J 0.135(10) 0.070(6) 0.112(9) -0.045(6) 0.015(8) 0.005(7)
C0 0.053(6) 0.067(8) 0.054(6) -0.021(5) 0.004(4) -0.004(5)
C1 0.10(2) 0.046(15) 0.043(12) -0.018(10) 0.016(13) 0.007(14)

loop_
_atom_type_symbol
_atom_type_description
_atom_type_scat_dispersion_real
_atom_type_scat_dispersion_imag
_atom_type_scat_source
C C 0.0181 0.0091 'International Tables Vol C Tables 4.2.6.8 and 6.1.1.4'
H H 0.0000 0.0000 'International Tables Vol C Tables 4.2.6.8 and 6.1.1.4'
Br Br -0.6763 1.2805 'International Tables Vol C Tables 4.2.6.8 and 6.1.1.4'
N N 0.0311 0.0180 'International Tables Vol C Tables 4.2.6.8 and 6.1.1.4'
O O 0.0492 0.0322 'International Tables Vol C Tables 4.2.6.8 and 6.1.1.4'

loop_
_exptl_crystal_face_index_h
_exptl_crystal_face_index_k
_exptl_crystal_face_index_l
_exptl_crystal_face_perp_dist
0 0 -1 0.0031
0 0 1 0.0411
0 -2 -1 0.0345
0 2 1 0.0345
1 0 0 0.1068
-1 0 -2 0.0612

loop_
_geom_angle_atom_site_label_1
_geom_angle_atom_site_label_2
_geom_angle_atom_site_label_3
_geom_angle
_geom_angle_site_symmetry_1
_geom_angle_site_symmetry_3
_geom_angle_publ_flag
C00B N003 C00D 116.2(7) . . ?
C00C N003 C00B 123.8(6) . . ?
C00C N003 C00D 119.8(6) . . ?
C005 C005 C007 119.2(8) 2_656 2_656 ?
C005 C005 C009 121.1(8) 2_656 . ?
C009 C005 C007 119.6(6) . 2_656 ?
C005 C007 C00C 118.6(6) 2_656 . ?
C00A C007 C005 118.4(6) . 2_656 ?
C00A C007 C00C 122.9(6) . . ?
C009 C008 Br01 122.2(5) . . ?
C009 C008 C00A 121.0(6) . . ?
C00A C008 Br01 116.8(5) . . ?
C005 C009 C00B 119.1(6) . 2_656 ?
C008 C009 C005 118.3(6) . . ?
C008 C009 C00B 122.6(6) . 2_656 ?
C007 C00A Br02 121.3(5) . . ?
C007 C00A C008 121.8(6) . . ?
C008 C00A Br02 116.9(5) . . ?
N003 C00B C009 118.3(7) . 2_656 ?
O006 C00B N003 117.0(7) . . ?
O006 C00B C009 124.6(8) . 2_656 ?
N003 C00C C007 120.0(7) . . ?
O004 C00C N003 120.2(7) . . ?
O004 C00C C007 119.8(7) . . ?
N003 C00D H00A 109.0 . . ?
N003 C00D H00B 109.0 . . ?
N003 C00D C00G 112.8(7) . . ?
H00A C00D H00B 107.8 . . ?
C00G C00D H00A 109.0 . . ?
C00G C00D H00B 109.0 . . ?
H00C C00E H00D 108.0 . . ?
C00F C00E H00C 109.3 . . ?
C00F C00E H00D 109.3 . . ?
C00I C00E H00C 109.3 . . ?
C00I C00E H00D 109.3 . . ?
C00I C00E C00F 111.6(9) . . ?
C00E C00F H00E 109.5 . . ?
C00E C00F H00F 109.5 . . ?
H00E C00F H00F 108.1 . . ?
C00J C00F C00E 110.8(9) . . ?
C00J C00F H00E 109.5 . . ?
C00J C00F H00F 109.5 . . ?
C00D C00G H00G 105.5 . . ?
C00D C00G C00I 108.8(10) . . ?
C00D C00G C0 118.3(10) . . ?
C00I C00G H00G 105.5 . . ?
C0 C00G H00G 105.5 . . ?
C0 C00G C00I 112.1(9) . . ?
C1 C00G C00D 138.6(15) . . ?
C1 C00G C00I 112.0(16) . . ?
H00K C00H H00L 109.5 . . ?
H00K C00H H00M 109.5 . . ?
H00L C00H H00M 109.5 . . ?
H00H C00H H00I 109.5 . . ?
H00H C00H H00J 109.5 . . ?
H00I C00H H00J 109.5 . . ?
C0 C00H H00K 109.5 . . ?
C0 C00H H00L 109.5 . . ?
C0 C00H H00M 109.5 . . ?
C1 C00H H00H 109.5 . . ?
C1 C00H H00I 109.5 . . ?
C1 C00H H00J 109.5 . . ?
C00E C00I C00G 117.0(10) . . ?
C00E C00I H00N 108.1 . . ?
C00E C00I H00O 108.1 . . ?
C00G C00I H00N 108.1 . . ?
C00G C00I H00O 108.1 . . ?
H00N C00I H00O 107.3 . . ?
C00F C00J H00P 109.5 . . ?
C00F C00J H00Q 109.5 . . ?
C00F C00J H00R 109.5 . . ?
H00P C00J H00Q 109.5 . . ?
H00P C00J H00R 109.5 . . ?
H00Q C00J H00R 109.5 . . ?
C00G C0 C00H 112.3(11) . . ?
C00G C0 H0A 109.1 . . ?
C00G C0 H0B 109.1 . . ?
C00H C0 H0A 109.1 . . ?
C00H C0 H0B 109.1 . . ?
H0A C0 H0B 107.9 . . ?
C00G C1 C00H 134(2) . . ?

loop_
_geom_bond_atom_site_label_1
_geom_bond_atom_site_label_2
_geom_bond_distance
_geom_bond_site_symmetry_2
_geom_bond_publ_flag
Br01 C008 1.869(6) . ?
Br02 C00A 1.880(7) . ?
N003 C00B 1.405(10) . ?
N003 C00C 1.340(11) . ?
N003 C00D 1.497(8) . ?
O004 C00C 1.265(10) . ?
C005 C005 1.395(12) 2_656 ?
C005 C007 1.450(10) 2_656 ?
C005 C009 1.424(10) . ?
O006 C00B 1.200(12) . ?
C007 C00A 1.373(10) . ?
C007 C00C 1.463(9) . ?
C008 C009 1.386(10) . ?
C008 C00A 1.402(10) . ?
C009 C00B 1.476(9) 2_656 ?
C00D H00A 0.9900 . ?
C00D H00B 0.9900 . ?
C00D C00G 1.504(14) . ?
C00E H00C 0.9900 . ?
C00E H00D 0.9900 . ?
C00E C00F 1.563(11) . ?
C00E C00I 1.455(16) . ?
C00F H00E 0.9900 . ?
C00F H00F 0.9900 . ?
C00F C00J 1.546(18) . ?
C00G H00G 1.0000 . ?
C00G C00I 1.557(11) . ?
C00G C0 1.510(18) . ?
C00G C1 1.00(3) . ?
C00H H00K 0.9800 . ?
C00H H00L 0.9800 . ?
C00H H00M 0.9800 . ?
C00H H00H 0.9800 . ?
C00H H00I 0.9800 . ?
C00H H00J 0.9800 . ?
C00H C0 1.520(14) . ?
C00H C1 1.71(3) . ?
C00I H00N 0.9900 . ?
C00I H00O 0.9900 . ?
C00J H00P 0.9800 . ?
C00J H00Q 0.9800 . ?
C00J H00R 0.9800 . ?
C0 H0A 0.9900 . ?
C0 H0B 0.9900 . ?

loop_
_geom_torsion_atom_site_label_1
_geom_torsion_atom_site_label_2
_geom_torsion_atom_site_label_3
_geom_torsion_atom_site_label_4
_geom_torsion
_geom_torsion_site_symmetry_1
_geom_torsion_site_symmetry_2
_geom_torsion_site_symmetry_3
_geom_torsion_site_symmetry_4
_geom_torsion_publ_flag
Br01 C008 C009 C005 -178.7(5) . . . . ?
Br01 C008 C009 C00B 1.7(10) . . . 2_656 ?
Br01 C008 C00A Br02 3.5(7) . . . . ?
Br01 C008 C00A C007 -177.8(5) . . . . ?
N003 C00D C00G C00I -171.2(10) . . . . ?
N003 C00D C00G C0 -41.7(15) . . . . ?
N003 C00D C00G C1 18(4) . . . . ?
C005 C005 C009 C008 -4.3(11) 2_656 . . . ?
C005 C005 C009 C00B 175.3(8) 2_656 . . 2_656 ?
C005 C007 C00A Br02 175.8(4) 2_656 . . . ?
C005 C007 C00A C008 -2.9(10) 2_656 . . . ?
C005 C007 C00C N003 -8.7(10) 2_656 . . . ?
C005 C007 C00C O004 171.3(7) 2_656 . . . ?
C007 C005 C009 C008 178.5(6) 2_656 . . . ?
C007 C005 C009 C00B -1.9(9) 2_656 . . 2_656 ?
C009 C008 C00A Br02 -177.4(5) . . . . ?
C009 C008 C00A C007 1.3(10) . . . . ?
C00A C007 C00C N003 171.7(7) . . . . ?
C00A C007 C00C O004 -8.3(11) . . . . ?
C00A C008 C009 C005 2.3(10) . . . . ?
C00A C008 C009 C00B -177.3(6) . . . 2_656 ?
C00B N003 C00C O004 -172.5(8) . . . . ?
C00B N003 C00C C007 7.5(11) . . . . ?
C00B N003 C00D C00G -88.7(11) . . . . ?
C00C N003 C00B O006 179.0(9) . . . . ?
C00C N003 C00B C009 -1.4(12) . . . 2_656 ?
C00C N003 C00D C00G 96.0(10) . . . . ?
C00C C007 C00A Br02 -4.6(9) . . . . ?
C00C C007 C00A C008 176.7(6) . . . . ?
C00D N003 C00B O006 3.9(13) . . . . ?
C00D N003 C00B C009 -176.5(6) . . . 2_656 ?
C00D N003 C00C O004 2.5(11) . . . . ?
C00D N003 C00C C007 -177.5(6) . . . . ?
C00D C00G C00I C00E -69.2(16) . . . . ?
C00D C00G C0 C00H 169.0(10) . . . . ?
C00D C00G C1 C00H -133(2) . . . . ?
C00F C00E C00I C00G 176.8(11) . . . . ?
C00I C00E C00F C00J 167.4(11) . . . . ?
C00I C00G C0 C00H -63.0(15) . . . . ?
C00I C00G C1 C00H 57(4) . . . . ?
C0 C00G C00I C00E 158.0(12) . . . . ?
C1 C00G C00I C00E 104(2) . . . . ?

loop_
_exptl_oxdiff_crystal_face_indexfrac_h
_exptl_oxdiff_crystal_face_indexfrac_k
_exptl_oxdiff_crystal_face_indexfrac_l
_exptl_oxdiff_crystal_face_x
_exptl_oxdiff_crystal_face_y
_exptl_oxdiff_crystal_face_z
-0.0000 0.0004 -1.0002 0.0435 -0.0953 0.0211
0.0000 -0.0004 1.0002 -0.0435 0.0953 -0.0211
-0.0010 -2.0015 -0.9984 0.3374 0.0256 0.0337
0.0010 2.0015 0.9984 -0.3374 -0.0256 -0.0337
1.0006 0.0020 0.0019 0.0121 -0.0071 -0.2988
-1.0006 -0.0011 -2.0023 0.0748 -0.1835 0.3410
